data_2100109
loop_
_publ_author_name
'Richard E. Marsh'

_publ_section_title
;
 Space group <i>P</i>1: an update
;
_journal_issue 3
_journal_name_full 'Acta Crystallographica Section B'
_journal_page_first 359
_journal_page_last 359
_journal_paper_doi 10.1107/S0108768105009651
_journal_volume 61
_journal_year 2005
_chemical_formula_moiety 'C30 H26 N8 O4 F6 Mo2'
_chemical_formula_sum 'C30 H26 F6 Mo2 N8 O4'
_space_group_crystal_system triclinic
_space_group_IT_number 2
_space_group_name_Hall '-P 1'
_space_group_name_H-M_alt 'P -1'
_symmetry_space_group_name_H-M 'P -1'
_audit_creation_method CRYM
_cell_angle_alpha 64.44
_cell_angle_beta 83.61
_cell_angle_gamma 67.10
_cell_formula_units_Z 1
_cell_length_a 9.0803
_cell_length_b 9.9731
_cell_length_c 10.9741
_cell_volume 823.963
_cod_data_source_file bk0148.cif
_cod_data_source_block KADXUJ
_cod_depositor_comments
;
  Added moiety chemical formula and Z value from Marsh (2005) paper.
  The summary chemical formula is calculated from moiety formula using
  AdHocParser
  (svn://www.crystallography.net/cod-tools/trunk/Formulae/AdHocParser.yp,
  revision 1441.)

  Andrius Merkys
  2013-11-11
;
_cod_original_sg_symbol_H-M P-1
_cod_original_formula_sum 'not given'
_cod_database_code 2100109

loop_
_space_group_symop_id
_space_group_symop_operation_xyz
1 x,y,z
2 -x,-y,-z

loop_
_atom_site_label
_atom_site_fract_x
_atom_site_fract_y
_atom_site_fract_z
_atom_site_type_symbol
Mo1 0.55441 0.38235 0.50652 Mo
O1 0.75945 0.33580 0.61850 O
O2 0.64315 0.58600 0.60415 O
N1 0.36830 0.07320 0.85765 N
N2 0.44585 0.27935 0.69075 N
N3 0.33300 0.53295 0.67570 N
N4 0.23620 0.79655 0.62695 N
C1 0.75595 0.45075 0.64085 C
C2 0.90175 0.42620 0.71735 C
F1 0.97905 0.26640 0.80215 F
F2 1.01025 0.46505 0.62935 F
F3 0.87310 0.50130 0.78875 F
F4? 1.01610 0.28865 0.74565 F
F5? 0.95795 0.53835 0.64830 F
F6? 0.85435 0.44505 0.83330 F
C5 0.27220 -0.12055 1.02755 C
H1 0.20965 -0.02660 1.04190 H
H2 0.33540 -0.20285 1.10910 H
H3 0.20275 -0.15785 1.00320 H
C6 0.35125 0.37965 0.74070 C
H4 0.29890 0.34415 0.81880 H
C7 0.15315 1.08650 0.54570 C
H5 0.22935 1.06900 0.48085 H
H6 0.18640 1.13195 0.59335 H
H7 0.05015 1.15890 0.49985 H
C11 0.45990 0.11530 0.75640 C
C12 0.56700 0.01050 0.70835 C
H15 0.62830 0.04420 0.63735 H
C13 0.57750 -0.14850 0.77015 C
H16 0.64640 -0.22250 0.74020 H
C14 0.48450 -0.19295 0.87375 C
H17 0.49145 -0.29815 0.91585 H
C15 0.38080 -0.08045 0.91585 C
C16 0.23265 0.65250 0.71390 C
C17 0.13665 0.63715 0.82395 C
H18 0.13905 0.53665 0.88565 H
C18 0.03930 0.77260 0.83935 C
H19 -0.02810 0.76485 0.91025 H
C19 0.04100 0.92125 0.74885 C
H20 -0.02515 1.01400 0.75820 H
C20 0.14325 0.92870 0.64495 C
